data_9003841
loop_
_publ_author_name
'Domeneghetti, M. C.'
'Zema, M.'
'Tazzoli, V.'

_publ_section_title
;
 Kinetics of Fe2+-Mg order-disorder in P2_1/c pigeonite
 Sample: N.35, annealed at T = 700 C for t = 30 min
;
_journal_name_full 'American Mineralogist'
_journal_page_first 1816
_journal_page_last 1823
_journal_paper_doi 10.2138/am.2005.1773
_journal_volume 90
_journal_year 2005
_chemical_compound_source 'Parana, Brazil'
_chemical_formula_sum 'Al0.016 Ca0.191 Fe0.85 Mg0.916 Mn0.029 Na0.003 O6 Si1.984 Ti0.01'
_chemical_name_mineral Pigeonite
_space_group_IT_number 14
_symmetry_space_group_name_Hall '-P 2ybc'
_symmetry_space_group_name_H-M 'P 1 21/c 1'
_cell_angle_alpha 90
_cell_angle_beta 108.496
_cell_angle_gamma 90
_cell_length_a 9.7118
_cell_length_b 8.9442
_cell_length_c 5.2484
_cell_formula_units_Z 4
_cell_volume 432.349
_database_code_amcsd 0003965
_exptl_crystal_density_diffrn 3.560
_exptl_crystal_thermal_history 'annealed at T = 700 C for t = 30 min'
_cod_original_formula_sum 'Mg.916 Fe.85 Ca.191 Mn.029 Na.003 Ti.01 Si1.984 Al.016 O6'
_cod_database_code 9003841

loop_
_space_group_symop_operation_xyz
x,y,z
x,1/2-y,1/2+z
-x,1/2+y,1/2-z
-x,-y,-z

loop_
_atom_site_aniso_label
_atom_site_aniso_U_11
_atom_site_aniso_U_22
_atom_site_aniso_U_33
_atom_site_aniso_U_12
_atom_site_aniso_U_13
_atom_site_aniso_U_23
MgM2A 0.00996 0.01066 0.00654 0.00042 0.00054 0.00175
FeM2A 0.00996 0.01066 0.00654 0.00042 0.00054 0.00175
CaM2A 0.00996 0.01066 0.00654 0.00042 0.00054 0.00175
MnM2A 0.00996 0.01066 0.00654 0.00042 0.00054 0.00175
NaM2A 0.00996 0.01066 0.00654 0.00042 0.00054 0.00175
MgM1 0.00790 0.00674 0.00740 0.00004 0.00243 0.00037
Fe2+M1 0.00790 0.00674 0.00740 0.00004 0.00243 0.00037
Fe3+M1 0.00790 0.00674 0.00740 0.00004 0.00243 0.00037
TiM1 0.00790 0.00674 0.00740 0.00004 0.00243 0.00037
MnM1 0.00790 0.00674 0.00740 0.00004 0.00243 0.00037
SiA 0.00599 0.00612 0.01004 -0.00050 0.00340 -0.00062
SiB 0.00631 0.00611 0.00752 -0.00108 0.00273 -0.00098
AlB 0.00631 0.00611 0.00752 -0.00108 0.00273 -0.00098
O1A 0.00614 0.00943 0.00952 0.00027 0.00270 -0.00019
O2A 0.01233 0.00856 0.01311 -0.00337 0.00602 -0.00149
O3A 0.00838 0.02199 0.02083 0.00000 0.00356 0.01359
O1B 0.00687 0.00986 0.00928 0.00085 0.00316 -0.00002
O2B 0.01391 0.01218 0.02069 -0.00591 0.00980 -0.00773
O3B 0.00757 0.01964 0.01332 0.00053 0.00340 0.00810

loop_
_atom_site_label
_atom_site_fract_x
_atom_site_fract_y
_atom_site_fract_z
_atom_site_occupancy
_atom_site_U_iso_or_equiv
MgM2A 0.25518 0.01673 0.22799 0.15510 ?
FeM2A 0.25518 0.01673 0.22799 0.62480 ?
CaM2A 0.25518 0.01673 0.22799 0.06470 ?
MnM2A 0.25518 0.01673 0.22799 0.02610 ?
NaM2A 0.25518 0.01673 0.22799 0.00290 ?
CaM2B 0.25452 0.04899 0.24969 0.12650 0.01182
MgM1 0.25045 0.65463 0.23195 0.76130 ?
Fe2+M1 0.25045 0.65463 0.23195 0.21070 ?
Fe3+M1 0.25045 0.65463 0.23195 0.01490 ?
TiM1 0.25045 0.65463 0.23195 0.01000 ?
MnM1 0.25045 0.65463 0.23195 0.00300 ?
SiA 0.04279 0.34060 0.27614 1.00000 ?
SiB 0.54938 0.83748 0.23860 0.98400 ?
AlB 0.54938 0.83748 0.23860 0.01600 ?
O1A 0.86761 0.33815 0.16840 1.00000 ?
O2A 0.12162 0.49949 0.33195 1.00000 ?
O3A 0.10413 0.26116 0.57599 1.00000 ?
O1B 0.37360 0.83656 0.13463 1.00000 ?
O2B 0.62880 0.98773 0.37216 1.00000 ?
O3B 0.60469 0.70952 0.48111 1.00000 ?

loop_
_cod_related_entry_id
_cod_related_entry_database
_cod_related_entry_code
1 AMCSD 0003965
